data_7133144
loop_
_publ_author_name
'Karnbrock, Simon B. H.'
'Golz, Christopher'
'Alcarazo, Manuel'

_publ_section_title
;
 P(V)-bis(amidophenolate) ligand cooperation: stoichiometric
 C&#xe001;O-bond cleavage in aldehydes and ketones.
;
_journal_issue 53
_journal_name_full 'Chemical communications (Cambridge, England)'
_journal_page_first 6745
_journal_page_last 6748
_journal_paper_doi 10.1039/d4cc02202e
_journal_volume 60
_journal_year 2024
_chemical_formula_moiety 'C45 H60 Cl3 Ga N2 O3 P, Cl4 Ga'
_chemical_formula_sum 'C45 H60 Cl7 Ga2 N2 O3 P'
_chemical_formula_weight 1095.51
_space_group_crystal_system monoclinic
_space_group_IT_number 9
_space_group_name_Hall 'C -2yc'
_space_group_name_H-M_alt 'C 1 c 1'
_atom_sites_solution_hydrogens geom
_atom_sites_solution_primary dual
_audit_creation_date 2023-05-25
_audit_creation_method
;FinalCif V121 by Daniel Kratzert, Freiburg 2023, 
https://dkratzert.de/finalcif.html
;
_audit_update_record
;
2024-05-06 deposited with the CCDC.	2024-06-03 downloaded from the CCDC.
;
_cell_angle_alpha 90
_cell_angle_beta 93.7430(10)
_cell_angle_gamma 90
_cell_formula_units_Z 4
_cell_length_a 20.9640(7)
_cell_length_b 12.2176(3)
_cell_length_c 20.1457(7)
_cell_measurement_reflns_used 9335
_cell_measurement_temperature 100.00
_cell_measurement_theta_max 34.617
_cell_measurement_theta_min 2.753
_cell_volume 5148.9(3)
_computing_cell_refinement 'SAINT V8.40B (?, 2016)'
_computing_data_collection 'Bruker BIS V6.2.15/2021-03-16 && APEX4 2022.1-1'
_computing_data_reduction 'SAINT V8.40B (?, 2016)'
_computing_molecular_graphics 'Olex2 1.5 (Dolomanov et al., 2009)'
_computing_publication_material 'Olex2 1.5 (Dolomanov et al., 2009)'
_computing_structure_refinement 'XL  (Sheldrick, 2008)'
_computing_structure_solution 'XT  (Sheldrick, 2015)'
_diffrn_ambient_environment N~2~
_diffrn_ambient_temperature 100.00
_diffrn_detector CPAD
_diffrn_detector_area_resol_mean 7.41
_diffrn_detector_type 'Bruker PHOTON III'
_diffrn_measured_fraction_theta_full 0.999
_diffrn_measured_fraction_theta_max 0.963
_diffrn_measurement_device 'four-circle diffractometer'
_diffrn_measurement_device_type 'Bruker D8 VENTURE dual wavelength Mo/Cu'
_diffrn_measurement_method '\w and \f scans'
_diffrn_measurement_specimen_support 'MiTeGen micromount'
_diffrn_radiation_monochromator 'mirror optics'
_diffrn_radiation_probe x-ray
_diffrn_radiation_type MoK\a
_diffrn_radiation_wavelength 0.71073
_diffrn_reflns_av_R_equivalents 0.0397
_diffrn_reflns_av_unetI/netI 0.0218
_diffrn_reflns_Laue_measured_fraction_full 0.999
_diffrn_reflns_Laue_measured_fraction_max 0.963
_diffrn_reflns_limit_h_max 33
_diffrn_reflns_limit_h_min -33
_diffrn_reflns_limit_k_max 19
_diffrn_reflns_limit_k_min -19
_diffrn_reflns_limit_l_max 32
_diffrn_reflns_limit_l_min -32
_diffrn_reflns_number 149799
_diffrn_reflns_point_group_measured_fraction_full 0.999
_diffrn_reflns_point_group_measured_fraction_max 0.930
_diffrn_reflns_theta_full 25.242
_diffrn_reflns_theta_max 34.812
_diffrn_reflns_theta_min 1.930
_diffrn_source 'microfocus sealed X-ray tube'
_diffrn_source_current 1.0
_diffrn_source_power 0.05
_diffrn_source_type 'Incoatec I\ms'
_diffrn_source_voltage 50.0
_diffrn_standards_number 0
_exptl_absorpt_coefficient_mu 1.480
_exptl_absorpt_correction_T_max 0.8818
_exptl_absorpt_correction_T_min 0.6137
_exptl_absorpt_correction_type numerical
_exptl_absorpt_process_details
;
SADABS-2016/2 (Bruker,2016/2) was used for absorption correction.
wR2(int) was 0.0969 before and 0.0558 after correction.
The Ratio of minimum to maximum transmission is 0.6960.
The \l/2 correction factor is Not present.
;
_exptl_crystal_colour yellow
_exptl_crystal_colour_primary yellow
_exptl_crystal_density_diffrn 1.413
_exptl_crystal_description block
_exptl_crystal_F_000 2256
_exptl_crystal_recrystallization_method 'from a mixture of toluene and hexane.'
_exptl_crystal_size_max 0.464
_exptl_crystal_size_mid 0.255
_exptl_crystal_size_min 0.254
_refine_diff_density_max 0.564
_refine_diff_density_min -0.478
_refine_diff_density_rms 0.050
_refine_ls_abs_structure_details
;
 Flack x determined using 9635 quotients [(I+)-(I-)]/[(I+)+(I-)]
 (Parsons, Flack and Wagner, Acta Cryst. B69 (2013) 249-259).
;
_refine_ls_abs_structure_Flack 0.006(2)
_refine_ls_extinction_method none
_refine_ls_goodness_of_fit_ref 1.027
_refine_ls_hydrogen_treatment constr
_refine_ls_matrix_type full
_refine_ls_number_parameters 553
_refine_ls_number_reflns 20805
_refine_ls_number_restraints 2
_refine_ls_restrained_S_all 1.027
_refine_ls_R_factor_all 0.0231
_refine_ls_R_factor_gt 0.0224
_refine_ls_shift/su_max 0.001
_refine_ls_shift/su_mean 0.000
_refine_ls_structure_factor_coef Fsqd
_refine_ls_weighting_details 'w=1/[\s^2^(Fo^2^)+(0.0362P)^2^+1.5734P] where P=(Fo^2^+2Fc^2^)/3'
_refine_ls_weighting_scheme calc
_refine_ls_wR_factor_gt 0.0580
_refine_ls_wR_factor_ref 0.0583
_reflns_Friedel_coverage 0.931
_reflns_Friedel_fraction_full 0.999
_reflns_Friedel_fraction_max 0.897
_reflns_number_gt 20423
_reflns_number_total 20805
_reflns_threshold_expression 'I > 2\s(I)'
_cod_data_source_file d4cc02202e2.cif
_cod_data_source_block mo_1984_cg_0m
_cod_depositor_comments 'Adding full bibliography for 7133142--7133149.cif.'
_cod_database_code 7133144
_olex2_refinement_description
;
1. Fixed Uiso
 At 1.2 times of:
  All C(H) groups, All C(H,H) groups
 At 1.5 times of:
  All C(H,H,H) groups
2.a Ternary CH refined with riding coordinates:
 C38(H38), C40(H40), C43(H43)
2.b Secondary CH2 refined with riding coordinates:
 C37(H37A,H37B), C39(H39A,H39B), C41(H41A,H41B), C42(H42A,H42B), C44(H44A,
 H44B), C45(H45A,H45B)
2.c Aromatic/amide H refined with riding coordinates:
 C3(H3), C5(H5), C16(H16), C17(H17), C18(H18), C19(H19), C24(H24), C26(H26),
 C35(H35)
2.d Idealised Me refined as rotating group:
 C8(H8A,H8B,H8C), C9(H9A,H9B,H9C), C10(H10A,H10B,H10C), C12(H12A,H12B,H12C),
 C13(H13A,H13B,H13C), C14(H14A,H14B,H14C), C28(H28A,H28B,H28C), C29(H29A,H29B,
 H29C), C30(H30A,H30B,H30C), C32(H32A,H32B,H32C), C33(H33A,H33B,H33C), C34(H34A,
 H34B,H34C)
;
_olex2_submission_special_instructions 'No special instructions were received'
_shelx_shelxl_version_number 2018/3
_shelx_space_group_comment
;
The symmetry employed for this shelxl refinement is uniquely defined
by the following loop, which should always be used as a source of
symmetry information in preference to the above space-group names.
They are only intended as comments.
;
_shelx_estimated_absorpt_t_min 0.547
_shelx_estimated_absorpt_t_max 0.705
_diffrn_measurement_ambient_temperature_device_make 'Oxford Cryostream 800'

loop_
_space_group_symop_operation_xyz
'x, y, z'
'x, -y, z+1/2'
'x+1/2, y+1/2, z'
'x+1/2, -y+1/2, z+1/2'

loop_
_atom_site_label
_atom_site_type_symbol
_atom_site_fract_x
_atom_site_fract_y
_atom_site_fract_z
_atom_site_U_iso_or_equiv
_atom_site_adp_type
_atom_site_occupancy
_atom_site_site_symmetry_order
_atom_site_calc_flag
_atom_site_refinement_flags_posn
_atom_site_refinement_flags_adp
_atom_site_refinement_flags_occupancy
_atom_site_disorder_assembly
_atom_site_disorder_group
Ga1 Ga 0.36423(2) 0.12443(2) 0.43094(2) 0.01208(3) Uani 1 1 d . . . . .
Cl1 Cl 0.29347(2) 0.24879(3) 0.44303(2) 0.02138(7) Uani 1 1 d . . . . .
Cl2 Cl 0.35706(2) -0.00962(3) 0.49959(2) 0.02252(7) Uani 1 1 d . . . . .
Cl3 Cl 0.38370(2) 0.07834(4) 0.33260(2) 0.02844(9) Uani 1 1 d . . . . .
P1 P 0.45733(2) 0.30449(3) 0.49413(2) 0.00869(5) Uani 1 1 d . . . . .
O1 O 0.44100(5) 0.19493(8) 0.46562(5) 0.01132(16) Uani 1 1 d . . . . .
O2 O 0.53198(5) 0.30910(8) 0.50655(5) 0.01038(15) Uani 1 1 d . . . . .
O3 O 0.43397(5) 0.40434(8) 0.44952(5) 0.01161(16) Uani 1 1 d . . . . .
N1 N 0.42394(5) 0.33945(9) 0.56267(6) 0.01032(18) Uani 1 1 d . . . . .
N2 N 0.50139(5) 0.16243(9) 0.60641(6) 0.00944(17) Uani 1 1 d . . . . .
C1 C 0.56390(6) 0.31955(10) 0.57007(6) 0.00951(19) Uani 1 1 d . . . . .
C2 C 0.61253(6) 0.39721(11) 0.58091(6) 0.01019(19) Uani 1 1 d . . . . .
C3 C 0.64117(6) 0.40107(11) 0.64598(7) 0.0118(2) Uani 1 1 d . . . . .
H3 H 0.674282 0.453054 0.655149 0.014 Uiso 1 1 calc R U . . .
C4 C 0.62429(6) 0.33381(11) 0.69796(6) 0.0116(2) Uani 1 1 d . . . . .
C5 C 0.57668(6) 0.25560(11) 0.68434(7) 0.0116(2) Uani 1 1 d . . . . .
H5 H 0.563903 0.208140 0.718387 0.014 Uiso 1 1 calc R U . . .
C6 C 0.54833(6) 0.24824(11) 0.62037(6) 0.00992(19) Uani 1 1 d . . . . .
C7 C 0.65698(7) 0.33928(14) 0.76786(7) 0.0157(2) Uani 1 1 d . . . . .
C8 C 0.70738(8) 0.43028(16) 0.77483(8) 0.0225(3) Uani 1 1 d . . . . .
H8A H 0.740720 0.416537 0.743949 0.034 Uiso 1 1 calc R U . . .
H8B H 0.726525 0.431388 0.820522 0.034 Uiso 1 1 calc R U . . .
H8C H 0.687102 0.501051 0.764462 0.034 Uiso 1 1 calc R U . . .
C9 C 0.68904(9) 0.22778(16) 0.78341(9) 0.0244(3) Uani 1 1 d . . . . .
H9A H 0.656155 0.170985 0.784870 0.037 Uiso 1 1 calc R U . . .
H9B H 0.713384 0.231560 0.826563 0.037 Uiso 1 1 calc R U . . .
H9C H 0.717970 0.209939 0.748671 0.037 Uiso 1 1 calc R U . . .
C10 C 0.60664(9) 0.36168(19) 0.81809(9) 0.0262(4) Uani 1 1 d . . . . .
H10A H 0.583838 0.429577 0.806048 0.039 Uiso 1 1 calc R U . . .
H10B H 0.627724 0.369006 0.862735 0.039 Uiso 1 1 calc R U . . .
H10C H 0.576196 0.300770 0.817580 0.039 Uiso 1 1 calc R U . . .
C11 C 0.63445(6) 0.47228(11) 0.52574(7) 0.0122(2) Uani 1 1 d . . . . .
C12 C 0.68835(7) 0.54926(12) 0.55195(8) 0.0165(2) Uani 1 1 d . . . . .
H12A H 0.672882 0.595893 0.587070 0.025 Uiso 1 1 calc R U . . .
H12B H 0.701771 0.595155 0.515478 0.025 Uiso 1 1 calc R U . . .
H12C H 0.724756 0.505810 0.570000 0.025 Uiso 1 1 calc R U . . .
C13 C 0.66054(8) 0.40189(14) 0.46984(8) 0.0193(3) Uani 1 1 d . . . . .
H13A H 0.695279 0.355272 0.488512 0.029 Uiso 1 1 calc R U . . .
H13B H 0.676745 0.449833 0.435763 0.029 Uiso 1 1 calc R U . . .
H13C H 0.626146 0.355913 0.449803 0.029 Uiso 1 1 calc R U . . .
C14 C 0.57793(7) 0.54272(12) 0.49800(8) 0.0170(2) Uani 1 1 d . . . . .
H14A H 0.547205 0.496442 0.472235 0.026 Uiso 1 1 calc R U . . .
H14B H 0.593669 0.599995 0.469183 0.026 Uiso 1 1 calc R U . . .
H14C H 0.556948 0.576578 0.534914 0.026 Uiso 1 1 calc R U . . .
C15 C 0.43892(6) 0.17777(11) 0.63275(6) 0.01012(19) Uani 1 1 d . . . . .
C16 C 0.41763(7) 0.10317(12) 0.67844(7) 0.0138(2) Uani 1 1 d . . . . .
H16 H 0.443684 0.043003 0.692861 0.017 Uiso 1 1 calc R U . . .
C17 C 0.35752(7) 0.11784(13) 0.70280(8) 0.0168(2) Uani 1 1 d . . . . .
H17 H 0.342367 0.067478 0.734076 0.020 Uiso 1 1 calc R U . . .
C18 C 0.31961(7) 0.20628(13) 0.68136(8) 0.0167(2) Uani 1 1 d . . . . .
H18 H 0.278733 0.216048 0.698245 0.020 Uiso 1 1 calc R U . . .
C19 C 0.34117(7) 0.28042(11) 0.63540(7) 0.0133(2) Uani 1 1 d . . . . .
H19 H 0.314886 0.340122 0.620653 0.016 Uiso 1 1 calc R U . . .
C20 C 0.40153(6) 0.26690(11) 0.61100(6) 0.01007(19) Uani 1 1 d . . . . .
C21 C 0.40513(6) 0.45146(11) 0.55577(6) 0.0105(2) Uani 1 1 d . . . . .
C22 C 0.40878(6) 0.48665(11) 0.49058(6) 0.01075(19) Uani 1 1 d . . . . .
C23 C 0.39039(6) 0.59075(11) 0.46897(7) 0.0122(2) Uani 1 1 d . . . . .
C24 C 0.37283(7) 0.66006(11) 0.52036(7) 0.0136(2) Uani 1 1 d . . . . .
H24 H 0.360056 0.732580 0.508838 0.016 Uiso 1 1 calc R U . . .
C25 C 0.37287(7) 0.62956(11) 0.58758(7) 0.0120(2) Uani 1 1 d . . . . .
C26 C 0.38845(6) 0.52189(11) 0.60552(7) 0.0116(2) Uani 1 1 d . . . . .
H26 H 0.387628 0.497904 0.650317 0.014 Uiso 1 1 calc R U . . .
C27 C 0.35796(7) 0.71438(12) 0.64037(7) 0.0140(2) Uani 1 1 d . . . . .
C28 C 0.35474(9) 0.66337(14) 0.70967(8) 0.0205(3) Uani 1 1 d . . . . .
H28A H 0.396582 0.632778 0.724113 0.031 Uiso 1 1 calc R U . . .
H28B H 0.322600 0.605016 0.707898 0.031 Uiso 1 1 calc R U . . .
H28C H 0.342985 0.719726 0.741263 0.031 Uiso 1 1 calc R U . . .
C29 C 0.41151(9) 0.80069(14) 0.64406(9) 0.0223(3) Uani 1 1 d . . . . .
H29A H 0.452893 0.764412 0.652835 0.033 Uiso 1 1 calc R U . . .
H29B H 0.404449 0.852479 0.679997 0.033 Uiso 1 1 calc R U . . .
H29C H 0.411292 0.840157 0.601696 0.033 Uiso 1 1 calc R U . . .
C30 C 0.29375(8) 0.77055(14) 0.62094(9) 0.0212(3) Uani 1 1 d . . . . .
H30A H 0.285691 0.827658 0.653513 0.032 Uiso 1 1 calc R U . . .
H30B H 0.259309 0.716238 0.620194 0.032 Uiso 1 1 calc R U . . .
H30C H 0.295346 0.803533 0.576737 0.032 Uiso 1 1 calc R U . . .
C31 C 0.38705(7) 0.62457(12) 0.39550(7) 0.0156(2) Uani 1 1 d . . . . .
C32 C 0.36101(10) 0.74085(15) 0.38586(9) 0.0254(3) Uani 1 1 d . . . . .
H32A H 0.318812 0.745780 0.403909 0.038 Uiso 1 1 calc R U . . .
H32B H 0.357315 0.758510 0.338317 0.038 Uiso 1 1 calc R U . . .
H32C H 0.390224 0.792748 0.409193 0.038 Uiso 1 1 calc R U . . .
C33 C 0.34176(9) 0.54581(15) 0.35519(8) 0.0224(3) Uani 1 1 d . . . . .
H33A H 0.299131 0.548929 0.372388 0.034 Uiso 1 1 calc R U . . .
H33B H 0.358375 0.470981 0.359346 0.034 Uiso 1 1 calc R U . . .
H33C H 0.339029 0.567558 0.308268 0.034 Uiso 1 1 calc R U . . .
C34 C 0.45369(8) 0.61932(16) 0.36853(9) 0.0241(3) Uani 1 1 d . . . . .
H34A H 0.451701 0.647675 0.322936 0.036 Uiso 1 1 calc R U . . .
H34B H 0.468467 0.543215 0.368728 0.036 Uiso 1 1 calc R U . . .
H34C H 0.483512 0.663720 0.396683 0.036 Uiso 1 1 calc R U . . .
C35 C 0.51224(6) 0.07254(11) 0.57409(7) 0.0115(2) Uani 1 1 d . . . . .
H35 H 0.475451 0.028328 0.564830 0.014 Uiso 1 1 calc R U . . .
C36 C 0.57185(6) 0.02700(11) 0.54920(7) 0.0128(2) Uani 1 1 d . . . . .
C37 C 0.56439(7) -0.09865(12) 0.56007(8) 0.0159(2) Uani 1 1 d . . . . .
H37A H 0.563506 -0.114350 0.608211 0.019 Uiso 1 1 calc R U . . .
H37B H 0.523558 -0.124064 0.537815 0.019 Uiso 1 1 calc R U . . .
C38 C 0.62018(7) -0.15971(13) 0.53158(8) 0.0175(2) Uani 1 1 d . . . . .
H38 H 0.615074 -0.240082 0.538974 0.021 Uiso 1 1 calc R U . . .
C39 C 0.62034(9) -0.13709(15) 0.45690(9) 0.0238(3) Uani 1 1 d . . . . .
H39A H 0.579738 -0.162733 0.434260 0.029 Uiso 1 1 calc R U . . .
H39B H 0.655950 -0.177260 0.438001 0.029 Uiso 1 1 calc R U . . .
C40 C 0.62815(10) -0.01388(17) 0.44553(9) 0.0274(4) Uani 1 1 d . . . . .
H40 H 0.628961 0.000670 0.396744 0.033 Uiso 1 1 calc R U . . .
C41 C 0.57171(8) 0.04837(15) 0.47318(8) 0.0228(3) Uani 1 1 d . . . . .
H41A H 0.530932 0.022866 0.450846 0.027 Uiso 1 1 calc R U . . .
H41B H 0.575964 0.127758 0.464663 0.027 Uiso 1 1 calc R U . . .
C42 C 0.69136(9) 0.02502(17) 0.48085(12) 0.0309(4) Uani 1 1 d . . . . .
H42A H 0.727678 -0.013381 0.462097 0.037 Uiso 1 1 calc R U . . .
H42B H 0.696687 0.104574 0.473676 0.037 Uiso 1 1 calc R U . . .
C43 C 0.69094(7) 0.00115(14) 0.55547(10) 0.0237(3) Uani 1 1 d . . . . .
H43 H 0.732386 0.025710 0.578028 0.028 Uiso 1 1 calc R U . . .
C44 C 0.63568(7) 0.06476(13) 0.58450(9) 0.0211(3) Uani 1 1 d . . . . .
H44A H 0.641480 0.144302 0.577726 0.025 Uiso 1 1 calc R U . . .
H44B H 0.635343 0.050767 0.632883 0.025 Uiso 1 1 calc R U . . .
C45 C 0.68298(8) -0.12127(13) 0.56652(9) 0.0207(3) Uani 1 1 d . . . . .
H45A H 0.682945 -0.136746 0.614753 0.025 Uiso 1 1 calc R U . . .
H45B H 0.719147 -0.161311 0.548615 0.025 Uiso 1 1 calc R U . . .
Ga2 Ga 0.58957(2) 0.22426(2) 0.27281(2) 0.01788(4) Uani 1 1 d . . . . .
Cl4 Cl 0.52384(2) 0.29938(4) 0.33813(2) 0.02976(9) Uani 1 1 d . . . . .
Cl5 Cl 0.68612(3) 0.22115(6) 0.31834(4) 0.04447(14) Uani 1 1 d . . . . .
Cl6 Cl 0.55959(2) 0.05558(4) 0.24953(2) 0.02719(8) Uani 1 1 d . . . . .
Cl7 Cl 0.58775(3) 0.32140(4) 0.18218(2) 0.03313(10) Uani 1 1 d . . . . .

loop_
_atom_site_aniso_label
_atom_site_aniso_U_11
_atom_site_aniso_U_22
_atom_site_aniso_U_33
_atom_site_aniso_U_23
_atom_site_aniso_U_13
_atom_site_aniso_U_12
Ga1 0.01041(6) 0.01357(6) 0.01204(6) -0.00157(5) -0.00097(4) -0.00059(5)
Cl1 0.01329(13) 0.02510(17) 0.02548(17) 0.00075(14) -0.00072(12) 0.00704(12)
Cl2 0.02021(15) 0.01796(15) 0.02912(18) 0.00715(14) -0.00037(13) -0.00412(12)
Cl3 0.03026(19) 0.0389(2) 0.01614(16) -0.01329(15) 0.00167(14) -0.00629(17)
P1 0.00914(12) 0.00914(13) 0.00775(12) -0.00028(10) 0.00019(9) 0.00108(10)
O1 0.0106(4) 0.0111(4) 0.0121(4) -0.0019(3) -0.0010(3) 0.0006(3)
O2 0.0090(4) 0.0138(4) 0.0082(4) -0.0006(3) -0.0003(3) -0.0006(3)
O3 0.0144(4) 0.0123(4) 0.0083(4) 0.0007(3) 0.0015(3) 0.0041(3)
N1 0.0128(4) 0.0098(4) 0.0087(4) 0.0013(3) 0.0024(3) 0.0022(3)
N2 0.0091(4) 0.0096(4) 0.0096(4) 0.0004(3) 0.0003(3) 0.0004(3)
C1 0.0095(4) 0.0108(5) 0.0081(5) -0.0004(4) -0.0008(4) 0.0005(4)
C2 0.0099(5) 0.0106(5) 0.0100(5) -0.0009(4) 0.0005(4) -0.0005(4)
C3 0.0104(5) 0.0141(5) 0.0108(5) -0.0016(4) -0.0003(4) -0.0014(4)
C4 0.0101(5) 0.0150(5) 0.0095(5) -0.0019(4) -0.0005(4) 0.0001(4)
C5 0.0115(5) 0.0136(5) 0.0094(5) 0.0010(4) -0.0003(4) 0.0000(4)
C6 0.0100(5) 0.0098(5) 0.0099(5) 0.0002(4) -0.0003(4) -0.0006(4)
C7 0.0128(5) 0.0254(7) 0.0089(5) -0.0021(5) 0.0001(4) -0.0019(5)
C8 0.0180(6) 0.0341(9) 0.0149(6) -0.0045(6) -0.0030(5) -0.0083(6)
C9 0.0223(7) 0.0322(9) 0.0178(7) 0.0055(6) -0.0058(5) 0.0030(6)
C10 0.0216(7) 0.0437(10) 0.0139(6) -0.0091(6) 0.0053(5) -0.0049(7)
C11 0.0125(5) 0.0128(5) 0.0116(5) 0.0006(4) 0.0023(4) -0.0017(4)
C12 0.0145(5) 0.0168(6) 0.0185(6) 0.0004(5) 0.0025(4) -0.0049(5)
C13 0.0219(6) 0.0211(7) 0.0159(6) -0.0026(5) 0.0082(5) -0.0029(5)
C14 0.0171(6) 0.0153(6) 0.0185(6) 0.0057(5) -0.0006(5) -0.0017(5)
C15 0.0095(4) 0.0106(5) 0.0104(5) 0.0007(4) 0.0012(4) 0.0007(4)
C16 0.0139(5) 0.0129(5) 0.0147(5) 0.0044(4) 0.0025(4) 0.0007(4)
C17 0.0152(6) 0.0181(6) 0.0177(6) 0.0063(5) 0.0050(5) 0.0005(5)
C18 0.0142(5) 0.0180(6) 0.0184(6) 0.0042(5) 0.0055(5) 0.0011(5)
C19 0.0114(5) 0.0141(5) 0.0148(5) 0.0026(4) 0.0032(4) 0.0025(4)
C20 0.0108(5) 0.0105(5) 0.0090(5) 0.0011(4) 0.0017(4) 0.0004(4)
C21 0.0124(5) 0.0098(5) 0.0092(5) 0.0010(4) 0.0010(4) 0.0024(4)
C22 0.0126(5) 0.0105(5) 0.0093(5) 0.0002(4) 0.0017(4) 0.0025(4)
C23 0.0142(5) 0.0115(5) 0.0110(5) 0.0023(4) 0.0016(4) 0.0028(4)
C24 0.0172(5) 0.0113(5) 0.0127(5) 0.0017(4) 0.0029(4) 0.0032(4)
C25 0.0143(5) 0.0099(5) 0.0120(5) 0.0000(4) 0.0025(4) 0.0015(4)
C26 0.0140(5) 0.0112(5) 0.0099(5) 0.0000(4) 0.0023(4) 0.0017(4)
C27 0.0167(6) 0.0113(5) 0.0141(5) -0.0020(4) 0.0028(4) 0.0012(4)
C28 0.0311(8) 0.0174(6) 0.0137(6) -0.0017(5) 0.0065(5) 0.0039(6)
C29 0.0247(7) 0.0178(6) 0.0246(7) -0.0049(6) 0.0025(6) -0.0054(5)
C30 0.0205(7) 0.0210(7) 0.0225(7) -0.0026(5) 0.0043(5) 0.0076(5)
C31 0.0185(6) 0.0168(6) 0.0118(5) 0.0047(4) 0.0023(4) 0.0046(5)
C32 0.0379(9) 0.0201(7) 0.0181(7) 0.0068(6) 0.0021(6) 0.0093(7)
C33 0.0259(7) 0.0249(7) 0.0157(6) 0.0022(5) -0.0034(5) 0.0007(6)
C34 0.0203(7) 0.0334(9) 0.0192(7) 0.0099(6) 0.0061(5) 0.0032(6)
C35 0.0111(5) 0.0099(5) 0.0135(5) -0.0004(4) 0.0002(4) 0.0009(4)
C36 0.0110(5) 0.0114(5) 0.0161(5) -0.0014(4) 0.0023(4) 0.0017(4)
C37 0.0160(5) 0.0122(5) 0.0200(6) 0.0002(5) 0.0035(5) 0.0020(4)
C38 0.0181(6) 0.0136(6) 0.0210(6) -0.0022(5) 0.0022(5) 0.0049(5)
C39 0.0238(7) 0.0283(8) 0.0191(7) -0.0084(6) 0.0008(5) 0.0104(6)
C40 0.0314(8) 0.0325(9) 0.0195(7) 0.0062(6) 0.0122(6) 0.0151(7)
C41 0.0260(7) 0.0255(8) 0.0177(6) 0.0063(6) 0.0066(5) 0.0119(6)
C42 0.0238(7) 0.0251(8) 0.0461(11) 0.0076(8) 0.0196(7) 0.0049(6)
C43 0.0119(5) 0.0200(7) 0.0395(9) -0.0077(6) 0.0031(6) 0.0019(5)
C44 0.0112(5) 0.0188(6) 0.0332(8) -0.0090(6) 0.0002(5) 0.0012(5)
C45 0.0173(6) 0.0214(7) 0.0230(7) -0.0037(5) -0.0017(5) 0.0073(5)
Ga2 0.01746(7) 0.02126(8) 0.01518(7) -0.00256(6) 0.00307(5) -0.00397(6)
Cl4 0.0308(2) 0.0391(2) 0.02062(17) -0.00428(17) 0.01119(15) 0.00105(18)
Cl5 0.0209(2) 0.0521(3) 0.0589(4) -0.0101(3) -0.0093(2) -0.0005(2)
Cl6 0.0347(2) 0.02044(17) 0.02625(18) -0.00043(14) 0.00083(15) -0.00632(15)
Cl7 0.0565(3) 0.0260(2) 0.01805(17) -0.00034(14) 0.01142(18) -0.0146(2)

loop_
_atom_type_symbol
_atom_type_description
_atom_type_scat_dispersion_real
_atom_type_scat_dispersion_imag
_atom_type_scat_source
C C 0.0033 0.0016 'International Tables Vol C Tables 4.2.6.8 and 6.1.1.4'
H H 0.0000 0.0000 'International Tables Vol C Tables 4.2.6.8 and 6.1.1.4'
Cl Cl 0.1484 0.1585 'International Tables Vol C Tables 4.2.6.8 and 6.1.1.4'
Ga Ga 0.2307 1.6083 'International Tables Vol C Tables 4.2.6.8 and 6.1.1.4'
N N 0.0061 0.0033 'International Tables Vol C Tables 4.2.6.8 and 6.1.1.4'
O O 0.0106 0.0060 'International Tables Vol C Tables 4.2.6.8 and 6.1.1.4'
P P 0.1023 0.0942 'International Tables Vol C Tables 4.2.6.8 and 6.1.1.4'

loop_
_geom_angle_atom_site_label_1
_geom_angle_atom_site_label_2
_geom_angle_atom_site_label_3
_geom_angle
_geom_angle_site_symmetry_1
_geom_angle_site_symmetry_3
_geom_angle_publ_flag
Cl1 Ga1 Cl2 112.777(18) . . ?
Cl3 Ga1 Cl1 117.98(2) . . ?
Cl3 Ga1 Cl2 115.00(2) . . ?
O1 Ga1 Cl1 102.15(3) . . ?
O1 Ga1 Cl2 101.52(3) . . ?
O1 Ga1 Cl3 104.54(3) . . ?
O1 P1 O2 107.21(6) . . ?
O1 P1 O3 114.93(6) . . ?
O1 P1 N1 117.26(6) . . ?
O2 P1 O3 109.45(6) . . ?
O2 P1 N1 109.36(6) . . ?
O3 P1 N1 98.30(6) . . ?
P1 O1 Ga1 135.37(6) . . ?
C1 O2 P1 123.83(8) . . ?
C22 O3 P1 109.19(8) . . ?
C20 N1 P1 126.28(9) . . ?
C20 N1 C21 124.30(11) . . ?
C21 N1 P1 107.29(8) . . ?
C6 N2 C15 116.76(10) . . ?
C35 N2 C6 124.50(11) . . ?
C35 N2 C15 118.70(11) . . ?
C2 C1 O2 120.03(11) . . ?
C6 C1 O2 118.96(11) . . ?
C6 C1 C2 120.94(11) . . ?
C1 C2 C3 115.51(12) . . ?
C1 C2 C11 122.81(11) . . ?
C3 C2 C11 121.68(12) . . ?
C2 C3 H3 117.8 . . ?
C4 C3 C2 124.48(12) . . ?
C4 C3 H3 117.8 . . ?
C3 C4 C5 117.96(12) . . ?
C3 C4 C7 123.10(12) . . ?
C5 C4 C7 118.90(12) . . ?
C4 C5 H5 120.5 . . ?
C6 C5 C4 118.99(12) . . ?
C6 C5 H5 120.5 . . ?
C1 C6 N2 119.94(11) . . ?
C5 C6 N2 118.08(11) . . ?
C5 C6 C1 121.98(12) . . ?
C4 C7 C8 112.40(12) . . ?
C4 C7 C9 108.18(12) . . ?
C4 C7 C10 109.25(12) . . ?
C8 C7 C9 109.46(13) . . ?
C10 C7 C8 108.05(14) . . ?
C10 C7 C9 109.47(15) . . ?
C7 C8 H8A 109.5 . . ?
C7 C8 H8B 109.5 . . ?
C7 C8 H8C 109.5 . . ?
H8A C8 H8B 109.5 . . ?
H8A C8 H8C 109.5 . . ?
H8B C8 H8C 109.5 . . ?
C7 C9 H9A 109.5 . . ?
C7 C9 H9B 109.5 . . ?
C7 C9 H9C 109.5 . . ?
H9A C9 H9B 109.5 . . ?
H9A C9 H9C 109.5 . . ?
H9B C9 H9C 109.5 . . ?
C7 C10 H10A 109.5 . . ?
C7 C10 H10B 109.5 . . ?
C7 C10 H10C 109.5 . . ?
H10A C10 H10B 109.5 . . ?
H10A C10 H10C 109.5 . . ?
H10B C10 H10C 109.5 . . ?
C2 C11 C12 111.42(11) . . ?
C2 C11 C13 109.41(12) . . ?
C2 C11 C14 109.72(11) . . ?
C12 C11 C13 107.68(11) . . ?
C12 C11 C14 108.28(12) . . ?
C14 C11 C13 110.32(12) . . ?
C11 C12 H12A 109.5 . . ?
C11 C12 H12B 109.5 . . ?
C11 C12 H12C 109.5 . . ?
H12A C12 H12B 109.5 . . ?
H12A C12 H12C 109.5 . . ?
H12B C12 H12C 109.5 . . ?
C11 C13 H13A 109.5 . . ?
C11 C13 H13B 109.5 . . ?
C11 C13 H13C 109.5 . . ?
H13A C13 H13B 109.5 . . ?
H13A C13 H13C 109.5 . . ?
H13B C13 H13C 109.5 . . ?
C11 C14 H14A 109.5 . . ?
C11 C14 H14B 109.5 . . ?
C11 C14 H14C 109.5 . . ?
H14A C14 H14B 109.5 . . ?
H14A C14 H14C 109.5 . . ?
H14B C14 H14C 109.5 . . ?
C16 C15 N2 119.49(11) . . ?
C16 C15 C20 121.45(12) . . ?
C20 C15 N2 119.06(11) . . ?
C15 C16 H16 120.5 . . ?
C15 C16 C17 119.08(13) . . ?
C17 C16 H16 120.5 . . ?
C16 C17 H17 120.0 . . ?
C18 C17 C16 120.08(13) . . ?
C18 C17 H17 120.0 . . ?
C17 C18 H18 119.7 . . ?
C19 C18 C17 120.52(13) . . ?
C19 C18 H18 119.7 . . ?
C18 C19 H19 120.1 . . ?
C18 C19 C20 119.87(13) . . ?
C20 C19 H19 120.1 . . ?
C15 C20 N1 119.91(11) . . ?
C15 C20 C19 119.00(12) . . ?
C19 C20 N1 121.03(12) . . ?
C22 C21 N1 110.89(11) . . ?
C26 C21 N1 127.36(12) . . ?
C26 C21 C22 121.66(12) . . ?
C21 C22 O3 112.08(11) . . ?
C21 C22 C23 123.22(12) . . ?
C23 C22 O3 124.70(12) . . ?
C22 C23 C24 113.65(12) . . ?
C22 C23 C31 122.87(12) . . ?
C24 C23 C31 123.43(12) . . ?
C23 C24 H24 117.7 . . ?
C25 C24 C23 124.53(13) . . ?
C25 C24 H24 117.7 . . ?
C24 C25 C27 120.17(12) . . ?
C26 C25 C24 118.99(12) . . ?
C26 C25 C27 120.82(12) . . ?
C21 C26 C25 117.66(12) . . ?
C21 C26 H26 121.2 . . ?
C25 C26 H26 121.2 . . ?
C25 C27 C28 112.33(12) . . ?
C25 C27 C29 108.42(12) . . ?
C25 C27 C30 109.87(12) . . ?
C28 C27 C29 108.05(13) . . ?
C28 C27 C30 108.84(13) . . ?
C29 C27 C30 109.28(13) . . ?
C27 C28 H28A 109.5 . . ?
C27 C28 H28B 109.5 . . ?
C27 C28 H28C 109.5 . . ?
H28A C28 H28B 109.5 . . ?
H28A C28 H28C 109.5 . . ?
H28B C28 H28C 109.5 . . ?
C27 C29 H29A 109.5 . . ?
C27 C29 H29B 109.5 . . ?
C27 C29 H29C 109.5 . . ?
H29A C29 H29B 109.5 . . ?
H29A C29 H29C 109.5 . . ?
H29B C29 H29C 109.5 . . ?
C27 C30 H30A 109.5 . . ?
C27 C30 H30B 109.5 . . ?
C27 C30 H30C 109.5 . . ?
H30A C30 H30B 109.5 . . ?
H30A C30 H30C 109.5 . . ?
H30B C30 H30C 109.5 . . ?
C23 C31 C33 109.10(12) . . ?
C32 C31 C23 111.48(13) . . ?
C32 C31 C33 108.04(14) . . ?
C32 C31 C34 108.65(14) . . ?
C34 C31 C23 110.21(12) . . ?
C34 C31 C33 109.31(14) . . ?
C31 C32 H32A 109.5 . . ?
C31 C32 H32B 109.5 . . ?
C31 C32 H32C 109.5 . . ?
H32A C32 H32B 109.5 . . ?
H32A C32 H32C 109.5 . . ?
H32B C32 H32C 109.5 . . ?
C31 C33 H33A 109.5 . . ?
C31 C33 H33B 109.5 . . ?
C31 C33 H33C 109.5 . . ?
H33A C33 H33B 109.5 . . ?
H33A C33 H33C 109.5 . . ?
H33B C33 H33C 109.5 . . ?
C31 C34 H34A 109.5 . . ?
C31 C34 H34B 109.5 . . ?
C31 C34 H34C 109.5 . . ?
H34A C34 H34B 109.5 . . ?
H34A C34 H34C 109.5 . . ?
H34B C34 H34C 109.5 . . ?
N2 C35 H35 114.3 . . ?
N2 C35 C36 131.46(12) . . ?
C36 C35 H35 114.3 . . ?
C35 C36 C37 103.12(11) . . ?
C35 C36 C41 108.82(11) . . ?
C35 C36 C44 117.10(12) . . ?
C41 C36 C37 108.06(12) . . ?
C44 C36 C37 108.73(12) . . ?
C44 C36 C41 110.47(13) . . ?
C36 C37 H37A 109.7 . . ?
C36 C37 H37B 109.7 . . ?
H37A C37 H37B 108.2 . . ?
C38 C37 C36 109.94(12) . . ?
C38 C37 H37A 109.7 . . ?
C38 C37 H37B 109.7 . . ?
C37 C38 H38 109.3 . . ?
C39 C38 C37 109.37(13) . . ?
C39 C38 H38 109.3 . . ?
C45 C38 C37 109.54(13) . . ?
C45 C38 H38 109.3 . . ?
C45 C38 C39 109.92(14) . . ?
C38 C39 H39A 109.8 . . ?
C38 C39 H39B 109.8 . . ?
C38 C39 C40 109.35(14) . . ?
H39A C39 H39B 108.3 . . ?
C40 C39 H39A 109.8 . . ?
C40 C39 H39B 109.8 . . ?
C39 C40 H40 109.3 . . ?
C39 C40 C41 109.80(15) . . ?
C39 C40 C42 109.36(15) . . ?
C41 C40 H40 109.3 . . ?
C42 C40 H40 109.3 . . ?
C42 C40 C41 109.81(16) . . ?
C36 C41 H41A 109.9 . . ?
C36 C41 H41B 109.9 . . ?
C40 C41 C36 108.74(13) . . ?
C40 C41 H41A 109.9 . . ?
C40 C41 H41B 109.9 . . ?
H41A C41 H41B 108.3 . . ?
C40 C42 H42A 109.8 . . ?
C40 C42 H42B 109.8 . . ?
H42A C42 H42B 108.2 . . ?
C43 C42 C40 109.59(14) . . ?
C43 C42 H42A 109.8 . . ?
C43 C42 H42B 109.8 . . ?
C42 C43 H43 109.2 . . ?
C42 C43 C44 109.21(15) . . ?
C44 C43 H43 109.2 . . ?
C45 C43 C42 109.76(15) . . ?
C45 C43 H43 109.2 . . ?
C45 C43 C44 110.32(14) . . ?
C36 C44 H44A 109.9 . . ?
C36 C44 H44B 109.9 . . ?
C43 C44 C36 108.95(13) . . ?
C43 C44 H44A 109.9 . . ?
C43 C44 H44B 109.9 . . ?
H44A C44 H44B 108.3 . . ?
C38 C45 H45A 109.8 . . ?
C38 C45 H45B 109.8 . . ?
C43 C45 C38 109.53(13) . . ?
C43 C45 H45A 109.8 . . ?
C43 C45 H45B 109.8 . . ?
H45A C45 H45B 108.2 . . ?
Cl4 Ga2 Cl6 110.01(2) . . ?
Cl4 Ga2 Cl7 107.53(2) . . ?
Cl5 Ga2 Cl4 111.30(2) . . ?
Cl5 Ga2 Cl6 108.68(2) . . ?
Cl5 Ga2 Cl7 109.23(3) . . ?
Cl7 Ga2 Cl6 110.091(19) . . ?

loop_
_geom_bond_atom_site_label_1
_geom_bond_atom_site_label_2
_geom_bond_distance
_geom_bond_site_symmetry_2
_geom_bond_publ_flag
Ga1 Cl1 2.1483(4) . ?
Ga1 Cl2 2.1552(4) . ?
Ga1 Cl3 2.1246(4) . ?
Ga1 O1 1.9165(10) . ?
P1 O1 1.4878(10) . ?
P1 O2 1.5697(10) . ?
P1 O3 1.5743(11) . ?
P1 N1 1.6447(12) . ?
O2 C1 1.4106(15) . ?
O3 C22 1.4252(16) . ?
N1 C20 1.4192(17) . ?
N1 C21 1.4284(17) . ?
N2 C6 1.4527(17) . ?
N2 C15 1.4570(16) . ?
N2 C35 1.3043(17) . ?
C1 C2 1.3993(18) . ?
C1 C6 1.3912(18) . ?
C2 C3 1.4065(18) . ?
C2 C11 1.5344(19) . ?
C3 H3 0.9500 . ?
C3 C4 1.3948(19) . ?
C4 C5 1.3960(18) . ?
C4 C7 1.5269(19) . ?
C5 H5 0.9500 . ?
C5 C6 1.3864(18) . ?
C7 C8 1.534(2) . ?
C7 C9 1.542(2) . ?
C7 C10 1.533(2) . ?
C8 H8A 0.9800 . ?
C8 H8B 0.9800 . ?
C8 H8C 0.9800 . ?
C9 H9A 0.9800 . ?
C9 H9B 0.9800 . ?
C9 H9C 0.9800 . ?
C10 H10A 0.9800 . ?
C10 H10B 0.9800 . ?
C10 H10C 0.9800 . ?
C11 C12 1.537(2) . ?
C11 C13 1.545(2) . ?
C11 C14 1.540(2) . ?
C12 H12A 0.9800 . ?
C12 H12B 0.9800 . ?
C12 H12C 0.9800 . ?
C13 H13A 0.9800 . ?
C13 H13B 0.9800 . ?
C13 H13C 0.9800 . ?
C14 H14A 0.9800 . ?
C14 H14B 0.9800 . ?
C14 H14C 0.9800 . ?
C15 C16 1.3894(18) . ?
C15 C20 1.3955(18) . ?
C16 H16 0.9500 . ?
C16 C17 1.394(2) . ?
C17 H17 0.9500 . ?
C17 C18 1.393(2) . ?
C18 H18 0.9500 . ?
C18 C19 1.392(2) . ?
C19 H19 0.9500 . ?
C19 C20 1.3970(18) . ?
C21 C22 1.3889(18) . ?
C21 C26 1.3830(18) . ?
C22 C23 1.3906(18) . ?
C23 C24 1.4050(19) . ?
C23 C31 1.534(2) . ?
C24 H24 0.9500 . ?
C24 C25 1.4046(19) . ?
C25 C26 1.3973(18) . ?
C25 C27 1.5317(19) . ?
C26 H26 0.9500 . ?
C27 C28 1.534(2) . ?
C27 C29 1.538(2) . ?
C27 C30 1.539(2) . ?
C28 H28A 0.9800 . ?
C28 H28B 0.9800 . ?
C28 H28C 0.9800 . ?
C29 H29A 0.9800 . ?
C29 H29B 0.9800 . ?
C29 H29C 0.9800 . ?
C30 H30A 0.9800 . ?
C30 H30B 0.9800 . ?
C30 H30C 0.9800 . ?
C31 C32 1.530(2) . ?
C31 C33 1.545(2) . ?
C31 C34 1.533(2) . ?
C32 H32A 0.9800 . ?
C32 H32B 0.9800 . ?
C32 H32C 0.9800 . ?
C33 H33A 0.9800 . ?
C33 H33B 0.9800 . ?
C33 H33C 0.9800 . ?
C34 H34A 0.9800 . ?
C34 H34B 0.9800 . ?
C34 H34C 0.9800 . ?
C35 H35 0.9500 . ?
C35 C36 1.4848(18) . ?
C36 C37 1.560(2) . ?
C36 C41 1.553(2) . ?
C36 C44 1.544(2) . ?
C37 H37A 0.9900 . ?
C37 H37B 0.9900 . ?
C37 C38 1.530(2) . ?
C38 H38 1.0000 . ?
C38 C39 1.530(2) . ?
C38 C45 1.526(2) . ?
C39 H39A 0.9900 . ?
C39 H39B 0.9900 . ?
C39 C40 1.533(3) . ?
C40 H40 1.0000 . ?
C40 C41 1.541(2) . ?
C40 C42 1.538(3) . ?
C41 H41A 0.9900 . ?
C41 H41B 0.9900 . ?
C42 H42A 0.9900 . ?
C42 H42B 0.9900 . ?
C42 C43 1.532(3) . ?
C43 H43 1.0000 . ?
C43 C44 1.542(2) . ?
C43 C45 1.523(2) . ?
C44 H44A 0.9900 . ?
C44 H44B 0.9900 . ?
C45 H45A 0.9900 . ?
C45 H45B 0.9900 . ?
Ga2 Cl4 2.1701(5) . ?
Ga2 Cl5 2.1673(6) . ?
Ga2 Cl6 2.1963(5) . ?
Ga2 Cl7 2.1759(5) . ?

loop_
_geom_torsion_atom_site_label_1
_geom_torsion_atom_site_label_2
_geom_torsion_atom_site_label_3
_geom_torsion_atom_site_label_4
_geom_torsion
_geom_torsion_site_symmetry_1
_geom_torsion_site_symmetry_2
_geom_torsion_site_symmetry_3
_geom_torsion_site_symmetry_4
_geom_torsion_publ_flag
P1 O2 C1 C2 -131.78(11) . . . . ?
P1 O2 C1 C6 51.26(15) . . . . ?
P1 O3 C22 C21 -6.85(14) . . . . ?
P1 O3 C22 C23 172.54(11) . . . . ?
P1 N1 C20 C15 44.87(17) . . . . ?
P1 N1 C20 C19 -132.44(12) . . . . ?
P1 N1 C21 C22 12.10(13) . . . . ?
P1 N1 C21 C26 -164.45(12) . . . . ?
O1 P1 O2 C1 -116.22(10) . . . . ?
O1 P1 O3 C22 137.93(9) . . . . ?
O1 P1 N1 C20 25.60(13) . . . . ?
O1 P1 N1 C21 -138.24(9) . . . . ?
O2 P1 O1 Ga1 -175.00(8) . . . . ?
O2 P1 O3 C22 -101.40(9) . . . . ?
O2 P1 N1 C20 -96.65(12) . . . . ?
O2 P1 N1 C21 99.50(9) . . . . ?
O2 C1 C2 C3 179.90(11) . . . . ?
O2 C1 C2 C11 -1.13(19) . . . . ?
O2 C1 C6 N2 2.02(18) . . . . ?
O2 C1 C6 C5 -178.40(12) . . . . ?
O3 P1 O1 Ga1 -53.10(11) . . . . ?
O3 P1 O2 C1 118.51(10) . . . . ?
O3 P1 N1 C20 149.27(11) . . . . ?
O3 P1 N1 C21 -14.57(10) . . . . ?
O3 C22 C23 C24 -174.26(12) . . . . ?
O3 C22 C23 C31 8.1(2) . . . . ?
N1 P1 O1 Ga1 61.65(11) . . . . ?
N1 P1 O2 C1 11.87(12) . . . . ?
N1 P1 O3 C22 12.60(10) . . . . ?
N1 C21 C22 O3 -3.71(15) . . . . ?
N1 C21 C22 C23 176.89(12) . . . . ?
N1 C21 C26 C25 178.63(13) . . . . ?
N2 C15 C16 C17 -179.30(13) . . . . ?
N2 C15 C20 N1 1.51(18) . . . . ?
N2 C15 C20 C19 178.88(12) . . . . ?
N2 C35 C36 C37 143.40(15) . . . . ?
N2 C35 C36 C41 -102.03(18) . . . . ?
N2 C35 C36 C44 24.1(2) . . . . ?
C1 C2 C3 C4 0.2(2) . . . . ?
C1 C2 C11 C12 179.87(12) . . . . ?
C1 C2 C11 C13 -61.18(16) . . . . ?
C1 C2 C11 C14 59.97(17) . . . . ?
C2 C1 C6 N2 -174.90(12) . . . . ?
C2 C1 C6 C5 4.7(2) . . . . ?
C2 C3 C4 C5 1.4(2) . . . . ?
C2 C3 C4 C7 179.24(13) . . . . ?
C3 C2 C11 C12 -1.21(18) . . . . ?
C3 C2 C11 C13 117.73(14) . . . . ?
C3 C2 C11 C14 -121.12(14) . . . . ?
C3 C4 C5 C6 -0.13(19) . . . . ?
C3 C4 C7 C8 3.0(2) . . . . ?
C3 C4 C7 C9 -118.02(15) . . . . ?
C3 C4 C7 C10 122.88(16) . . . . ?
C4 C5 C6 N2 176.72(12) . . . . ?
C4 C5 C6 C1 -2.9(2) . . . . ?
C5 C4 C7 C8 -179.27(13) . . . . ?
C5 C4 C7 C9 59.76(17) . . . . ?
C5 C4 C7 C10 -59.34(18) . . . . ?
C6 N2 C15 C16 -118.12(14) . . . . ?
C6 N2 C15 C20 62.40(15) . . . . ?
C6 N2 C35 C36 6.5(2) . . . . ?
C6 C1 C2 C3 -3.21(18) . . . . ?
C6 C1 C2 C11 175.76(12) . . . . ?
C7 C4 C5 C6 -178.02(13) . . . . ?
C11 C2 C3 C4 -178.77(13) . . . . ?
C15 N2 C6 C1 -106.46(14) . . . . ?
C15 N2 C6 C5 73.94(15) . . . . ?
C15 N2 C35 C36 -171.24(13) . . . . ?
C15 C16 C17 C18 0.0(2) . . . . ?
C16 C15 C20 N1 -177.96(13) . . . . ?
C16 C15 C20 C19 -0.6(2) . . . . ?
C16 C17 C18 C19 0.2(2) . . . . ?
C17 C18 C19 C20 -0.6(2) . . . . ?
C18 C19 C20 N1 178.16(13) . . . . ?
C18 C19 C20 C15 0.8(2) . . . . ?
C20 N1 C21 C22 -152.14(12) . . . . ?
C20 N1 C21 C26 31.3(2) . . . . ?
C20 C15 C16 C17 0.2(2) . . . . ?
C21 N1 C20 C15 -153.89(12) . . . . ?
C21 N1 C20 C19 28.80(19) . . . . ?
C21 C22 C23 C24 5.1(2) . . . . ?
C21 C22 C23 C31 -172.55(13) . . . . ?
C22 C21 C26 C25 2.4(2) . . . . ?
C22 C23 C24 C25 -0.4(2) . . . . ?
C22 C23 C31 C32 176.06(14) . . . . ?
C22 C23 C31 C33 56.82(18) . . . . ?
C22 C23 C31 C34 -63.20(19) . . . . ?
C23 C24 C25 C26 -3.1(2) . . . . ?
C23 C24 C25 C27 175.12(13) . . . . ?
C24 C23 C31 C32 -1.3(2) . . . . ?
C24 C23 C31 C33 -120.56(15) . . . . ?
C24 C23 C31 C34 119.41(16) . . . . ?
C24 C25 C26 C21 2.0(2) . . . . ?
C24 C25 C27 C28 175.14(13) . . . . ?
C24 C25 C27 C29 -65.54(17) . . . . ?
C24 C25 C27 C30 53.83(18) . . . . ?
C26 C21 C22 O3 173.07(12) . . . . ?
C26 C21 C22 C23 -6.3(2) . . . . ?
C26 C25 C27 C28 -6.71(19) . . . . ?
C26 C25 C27 C29 112.62(15) . . . . ?
C26 C25 C27 C30 -128.02(15) . . . . ?
C27 C25 C26 C21 -176.17(12) . . . . ?
C31 C23 C24 C25 177.17(14) . . . . ?
C35 N2 C6 C1 75.76(17) . . . . ?
C35 N2 C6 C5 -103.84(15) . . . . ?
C35 N2 C15 C16 59.80(17) . . . . ?
C35 N2 C15 C20 -119.68(14) . . . . ?
C35 C36 C37 C38 175.52(12) . . . . ?
C35 C36 C41 C40 -171.45(15) . . . . ?
C35 C36 C44 C43 175.21(14) . . . . ?
C36 C37 C38 C39 -60.58(17) . . . . ?
C36 C37 C38 C45 59.96(16) . . . . ?
C37 C36 C41 C40 -60.14(18) . . . . ?
C37 C36 C44 C43 58.93(17) . . . . ?
C37 C38 C39 C40 60.30(18) . . . . ?
C37 C38 C45 C43 -60.15(18) . . . . ?
C38 C39 C40 C41 -61.05(19) . . . . ?
C38 C39 C40 C42 59.50(18) . . . . ?
C39 C38 C45 C43 60.05(17) . . . . ?
C39 C40 C41 C36 61.3(2) . . . . ?
C39 C40 C42 C43 -59.42(18) . . . . ?
C40 C42 C43 C44 -61.45(19) . . . . ?
C40 C42 C43 C45 59.60(18) . . . . ?
C41 C36 C37 C38 60.41(15) . . . . ?
C41 C36 C44 C43 -59.49(17) . . . . ?
C41 C40 C42 C43 61.12(19) . . . . ?
C42 C40 C41 C36 -58.98(19) . . . . ?
C42 C43 C44 C36 60.36(18) . . . . ?
C42 C43 C45 C38 -59.73(17) . . . . ?
C44 C36 C37 C38 -59.52(16) . . . . ?
C44 C36 C41 C40 58.69(18) . . . . ?
C44 C43 C45 C38 60.66(19) . . . . ?
C45 C38 C39 C40 -60.00(17) . . . . ?
C45 C43 C44 C36 -60.35(19) . . . . ?
